data_2228567
loop_
_publ_author_name
'Tang, Chun-Bao'

_publ_section_title
;
 <i>N</i>'-(3,5-Dibromo-2-hydroxybenzylidene)-2-methylbenzohydrazide
;
_journal_coeditor_code SJ5065
_journal_issue 12
_journal_name_full 'Acta Crystallographica Section E'
_journal_page_first o3361
_journal_paper_doi 10.1107/S1600536810048889
_journal_volume 66
_journal_year 2010
_chemical_formula_iupac 'C15 H12 Br2 N2 O2'
_chemical_formula_moiety 'C15 H12 Br2 N2 O2'
_chemical_formula_sum 'C15 H12 Br2 N2 O2'
_chemical_formula_weight 412.09
_chemical_name_systematic
;
<i>N</i>'-(3,5-Dibromo-2-hydroxybenzylidene)-2-methylbenzohydrazide
;
_space_group_IT_number 14
_symmetry_cell_setting monoclinic
_symmetry_space_group_name_Hall '-P 2ybc'
_symmetry_space_group_name_H-M 'P 1 21/c 1'
_atom_sites_solution_hydrogens geom
_atom_sites_solution_primary direct
_atom_sites_solution_secondary difmap
_audit_creation_method SHELXL-97
_cell_angle_alpha 90.00
_cell_angle_beta 113.726(2)
_cell_angle_gamma 90.00
_cell_formula_units_Z 8
_cell_length_a 18.636(3)
_cell_length_b 9.606(2)
_cell_length_c 19.943(3)
_cell_measurement_reflns_used 1348
_cell_measurement_temperature 298(2)
_cell_measurement_theta_max 24.1
_cell_measurement_theta_min 2.5
_cell_volume 3268.4(10)
_computing_cell_refinement 'SAINT (Bruker, 2002)'
_computing_data_collection 'SMART (Bruker, 2002)'
_computing_data_reduction 'SAINT (Bruker, 2002)'
_computing_molecular_graphics 'SHELXTL (Sheldrick, 2008)'
_computing_publication_material 'SHELXL97 (Sheldrick, 2008)'
_computing_structure_refinement 'SHELXL97 (Sheldrick, 2008)'
_computing_structure_solution 'SHELXS97 (Sheldrick, 2008)'
_diffrn_ambient_temperature 298(2)
_diffrn_measured_fraction_theta_full 0.977
_diffrn_measured_fraction_theta_max 0.977
_diffrn_measurement_device_type 'Bruker SMART CCD area-detector'
_diffrn_measurement_method \w
_diffrn_radiation_monochromator graphite
_diffrn_radiation_source 'fine-focus sealed tube'
_diffrn_radiation_type MoK\a
_diffrn_radiation_wavelength 0.71073
_diffrn_reflns_av_R_equivalents 0.1163
_diffrn_reflns_av_sigmaI/netI 0.2212
_diffrn_reflns_limit_h_max 19
_diffrn_reflns_limit_h_min -23
_diffrn_reflns_limit_k_max 11
_diffrn_reflns_limit_k_min -12
_diffrn_reflns_limit_l_max 25
_diffrn_reflns_limit_l_min -25
_diffrn_reflns_number 17117
_diffrn_reflns_theta_full 27.00
_diffrn_reflns_theta_max 27.00
_diffrn_reflns_theta_min 2.23
_diffrn_standards_number 0
_exptl_absorpt_coefficient_mu 4.965
_exptl_absorpt_correction_T_max 0.5872
_exptl_absorpt_correction_T_min 0.4857
_exptl_absorpt_correction_type multi-scan
_exptl_absorpt_process_details '(SADABS; Sheldrick, 1996)'
_exptl_crystal_colour colourless
_exptl_crystal_density_diffrn 1.675
_exptl_crystal_density_method 'not measured'
_exptl_crystal_description block
_exptl_crystal_F_000 1616
_exptl_crystal_size_max 0.17
_exptl_crystal_size_mid 0.13
_exptl_crystal_size_min 0.12
_refine_diff_density_max 0.317
_refine_diff_density_min -0.493
_refine_ls_extinction_method none
_refine_ls_goodness_of_fit_ref 0.894
_refine_ls_hydrogen_treatment mixed
_refine_ls_matrix_type full
_refine_ls_number_parameters 389
_refine_ls_number_reflns 6973
_refine_ls_number_restraints 2
_refine_ls_restrained_S_all 0.894
_refine_ls_R_factor_all 0.2296
_refine_ls_R_factor_gt 0.0529
_refine_ls_shift/su_max_lt 0.001
_refine_ls_shift/su_mean 0.000
_refine_ls_structure_factor_coef Fsqd
_refine_ls_weighting_details 'calc w=1/[\s^2^(Fo^2^)] where P=(Fo^2^+2Fc^2^)/3'
_refine_ls_weighting_scheme calc
_refine_ls_wR_factor_gt 0.1016
_refine_ls_wR_factor_ref 0.1586
_reflns_number_gt 2208
_reflns_number_total 6973
_reflns_threshold_expression I>2\s(I)
_cod_data_source_file sj5065.cif
_cod_data_source_block I
_cod_original_sg_symbol_H-M 'P 21/c'
_cod_database_code 2228567
_cod_database_fobs_code 2228567

loop_
_symmetry_equiv_pos_as_xyz
'x, y, z'
'-x, y+1/2, -z+1/2'
'-x, -y, -z'
'x, -y-1/2, z-1/2'

loop_
_atom_site_type_symbol
_atom_site_label
_atom_site_fract_x
_atom_site_fract_y
_atom_site_fract_z
_atom_site_U_iso_or_equiv
_atom_site_adp_type
_atom_site_calc_flag
_atom_site_refinement_flags
_atom_site_occupancy
_atom_site_disorder_assembly
_atom_site_disorder_group
Br Br1 0.69344(6) 0.40876(10) 0.38431(6) 0.0971(4) Uani d . 1 . .
Br Br2 0.72350(5) -0.17458(10) 0.37439(6) 0.0928(4) Uani d . 1 . .
Br Br3 -0.06953(6) 0.85420(10) -0.01006(5) 0.0876(4) Uani d . 1 . .
Br Br4 -0.12081(6) 0.29585(11) 0.04659(6) 0.0984(4) Uani d . 1 . .
N N1 0.4069(4) 0.1700(7) 0.3119(3) 0.0615(18) Uani d . 1 . .
N N2 0.3301(4) 0.1455(7) 0.3007(4) 0.0614(19) Uani d D 1 . .
N N3 0.1898(4) 0.6601(6) 0.2214(3) 0.0576(18) Uani d . 1 . .
N N4 0.2608(4) 0.6440(7) 0.2795(4) 0.0605(18) Uani d D 1 . .
O O1 0.5235(3) 0.3360(6) 0.3345(3) 0.0757(17) Uani d . 1 . .
H H1 0.4775 0.3154 0.3240 0.114 Uiso calc R 1 . .
O O2 0.3146(3) 0.3703(6) 0.3204(3) 0.0781(18) Uani d . 1 . .
O O3 0.0844(3) 0.8048(6) 0.1160(3) 0.0726(16) Uani d . 1 . .
H H3 0.1266 0.7907 0.1504 0.109 Uiso calc R 1 . .
O O4 0.2768(3) 0.8762(6) 0.2838(3) 0.0822(19) Uani d . 1 . .
C C1 0.5314(4) 0.0854(9) 0.3282(4) 0.051(2) Uani d . 1 . .
C C2 0.5659(5) 0.2190(9) 0.3415(4) 0.057(2) Uani d . 1 . .
C C3 0.6469(5) 0.2318(8) 0.3630(4) 0.060(2) Uani d . 1 . .
C C4 0.6930(5) 0.1155(10) 0.3713(4) 0.067(2) Uani d . 1 . .
H H4A 0.7467 0.1249 0.3851 0.081 Uiso calc R 1 . .
C C5 0.6590(5) -0.0157(9) 0.3591(4) 0.065(2) Uani d . 1 . .
C C6 0.5792(5) -0.0284(9) 0.3376(4) 0.058(2) Uani d . 1 . .
H H6 0.5569 -0.1168 0.3292 0.069 Uiso calc R 1 . .
C C7 0.4486(4) 0.0642(9) 0.3118(4) 0.057(2) Uani d . 1 . .
H H7 0.4265 -0.0242 0.3015 0.069 Uiso calc R 1 . .
C C8 0.2854(5) 0.2545(10) 0.3053(4) 0.055(2) Uani d . 1 . .
C C9 0.2028(5) 0.2208(9) 0.2904(5) 0.061(2) Uani d . 1 . .
C C10 0.1668(6) 0.2838(11) 0.3318(5) 0.088(3) Uani d . 1 . .
C C11 0.0869(7) 0.2519(13) 0.3119(7) 0.109(4) Uani d . 1 . .
H H11 0.0607 0.2906 0.3384 0.131 Uiso calc R 1 . .
C C12 0.0470(7) 0.1646(14) 0.2540(7) 0.111(4) Uani d . 1 . .
H H12 -0.0059 0.1473 0.2417 0.133 Uiso calc R 1 . .
C C13 0.0832(6) 0.1029(9) 0.2144(6) 0.089(3) Uani d . 1 . .
H H13 0.0561 0.0433 0.1757 0.107 Uiso calc R 1 . .
C C14 0.1627(5) 0.1327(9) 0.2342(5) 0.073(3) Uani d . 1 . .
H H14 0.1888 0.0911 0.2083 0.087 Uiso calc R 1 . .
C C15 0.0682(4) 0.5631(8) 0.1399(4) 0.048(2) Uani d . 1 . .
C C16 0.0418(5) 0.6869(9) 0.1003(4) 0.054(2) Uani d . 1 . .
C C17 -0.0330(5) 0.6879(9) 0.0439(4) 0.059(2) Uani d . 1 . .
C C18 -0.0814(5) 0.5726(9) 0.0281(4) 0.066(2) Uani d . 1 . .
H H18 -0.1315 0.5755 -0.0090 0.079 Uiso calc R 1 . .
C C19 -0.0538(4) 0.4536(8) 0.0683(4) 0.057(2) Uani d . 1 . .
C C20 0.0207(4) 0.4455(9) 0.1218(4) 0.056(2) Uani d . 1 . .
H H20 0.0394 0.3616 0.1458 0.067 Uiso calc R 1 . .
C C21 0.1458(4) 0.5550(8) 0.1993(4) 0.051(2) Uani d . 1 . .
H H21 0.1636 0.4695 0.2217 0.061 Uiso calc R 1 . .
C C22 0.3020(5) 0.7621(9) 0.3066(4) 0.051(2) Uani d . 1 . .
C C23 0.3807(5) 0.7368(8) 0.3682(4) 0.051(2) Uani d . 1 . .
C C24 0.4012(5) 0.8118(9) 0.4335(5) 0.065(2) Uani d . 1 . .
C C25 0.4759(7) 0.7929(11) 0.4871(5) 0.103(3) Uani d . 1 . .
H H25 0.4908 0.8405 0.5312 0.124 Uiso calc R 1 . .
C C26 0.5285(6) 0.7049(11) 0.4762(6) 0.102(3) Uani d . 1 . .
H H26 0.5786 0.6952 0.5129 0.122 Uiso calc R 1 . .
C C27 0.5087(5) 0.6310(10) 0.4121(6) 0.102(3) Uani d . 1 . .
H H27 0.5443 0.5710 0.4052 0.122 Uiso calc R 1 . .
C C28 0.4339(5) 0.6489(9) 0.3583(5) 0.075(3) Uani d . 1 . .
H H28 0.4193 0.6003 0.3145 0.090 Uiso calc R 1 . .
C C29 0.2102(6) 0.3762(12) 0.3981(6) 0.138(5) Uani d . 1 . .
H H29A 0.2560 0.3286 0.4313 0.208 Uiso calc R 1 . .
H H29B 0.1763 0.3970 0.4226 0.208 Uiso calc R 1 . .
H H29C 0.2254 0.4613 0.3822 0.208 Uiso calc R 1 . .
C C30 0.3438(6) 0.9038(10) 0.4487(5) 0.111(4) Uani d . 1 . .
H H30A 0.3303 0.9819 0.4159 0.167 Uiso calc R 1 . .
H H30B 0.3673 0.9365 0.4983 0.167 Uiso calc R 1 . .
H H30C 0.2974 0.8516 0.4415 0.167 Uiso calc R 1 . .
H H4 0.281(4) 0.559(3) 0.295(4) 0.080 Uiso d D 1 . .
H H2 0.309(4) 0.060(3) 0.291(4) 0.080 Uiso d D 1 . .

loop_
_atom_site_aniso_label
_atom_site_aniso_U_11
_atom_site_aniso_U_22
_atom_site_aniso_U_33
_atom_site_aniso_U_12
_atom_site_aniso_U_13
_atom_site_aniso_U_23
Br1 0.0765(7) 0.0809(7) 0.1295(9) -0.0250(6) 0.0369(7) -0.0015(7)
Br2 0.0685(6) 0.0922(8) 0.1017(8) 0.0176(6) 0.0175(6) -0.0253(6)
Br3 0.0767(7) 0.0865(8) 0.0826(7) 0.0029(5) 0.0143(6) 0.0252(6)
Br4 0.0707(7) 0.0878(8) 0.1113(8) -0.0274(6) 0.0101(6) -0.0070(6)
N1 0.051(5) 0.047(4) 0.067(5) -0.004(4) 0.004(4) 0.006(4)
N2 0.046(5) 0.045(5) 0.083(5) -0.004(4) 0.015(4) 0.007(4)
N3 0.051(4) 0.051(4) 0.059(5) -0.013(4) 0.009(4) -0.015(4)
N4 0.040(4) 0.056(5) 0.065(5) 0.005(4) 0.000(4) 0.001(4)
O1 0.049(3) 0.062(4) 0.104(5) -0.003(3) 0.019(4) 0.015(3)
O2 0.060(4) 0.057(4) 0.107(5) 0.006(3) 0.022(4) -0.006(4)
O3 0.060(4) 0.066(4) 0.073(4) -0.019(3) 0.006(3) 0.006(3)
O4 0.069(4) 0.047(4) 0.095(5) -0.004(3) -0.004(4) 0.012(4)
C1 0.050(5) 0.054(6) 0.041(5) -0.007(5) 0.009(4) -0.006(4)
C2 0.053(6) 0.064(7) 0.041(5) -0.002(5) 0.005(4) 0.005(5)
C3 0.060(6) 0.061(6) 0.049(5) -0.013(5) 0.010(5) -0.001(4)
C4 0.053(5) 0.091(8) 0.055(6) 0.006(6) 0.018(5) -0.007(6)
C5 0.062(6) 0.073(7) 0.056(6) 0.010(5) 0.019(5) -0.021(5)
C6 0.050(5) 0.063(6) 0.050(5) -0.003(5) 0.009(4) -0.010(5)
C7 0.042(5) 0.057(6) 0.061(5) -0.006(5) 0.009(4) 0.001(5)
C8 0.046(6) 0.053(6) 0.047(5) -0.010(5) 0.000(4) 0.006(5)
C9 0.048(6) 0.054(6) 0.075(7) -0.011(5) 0.019(5) 0.001(5)
C10 0.087(8) 0.112(9) 0.071(7) -0.003(7) 0.038(7) 0.017(6)
C11 0.085(9) 0.168(12) 0.096(9) 0.009(8) 0.058(8) 0.026(9)
C12 0.074(8) 0.164(13) 0.101(10) -0.006(8) 0.042(8) 0.051(9)
C13 0.073(8) 0.080(7) 0.105(8) -0.008(6) 0.026(7) 0.028(6)
C14 0.048(6) 0.066(7) 0.101(8) 0.005(5) 0.027(6) 0.017(6)
C15 0.055(5) 0.040(5) 0.046(5) 0.006(4) 0.019(4) -0.001(4)
C16 0.051(5) 0.060(6) 0.054(6) -0.010(5) 0.024(5) -0.017(5)
C17 0.046(5) 0.074(6) 0.049(5) 0.009(5) 0.011(5) 0.018(5)
C18 0.052(5) 0.082(7) 0.060(6) -0.019(6) 0.018(5) -0.007(5)
C19 0.050(5) 0.050(6) 0.057(6) -0.004(4) 0.007(5) -0.002(5)
C20 0.044(5) 0.064(6) 0.046(5) 0.000(5) 0.004(4) -0.010(4)
C21 0.046(5) 0.061(6) 0.034(5) 0.007(4) 0.003(4) -0.009(4)
C22 0.049(5) 0.056(6) 0.046(5) -0.018(5) 0.016(5) -0.009(5)
C23 0.052(5) 0.049(5) 0.049(6) -0.008(4) 0.017(5) -0.005(4)
C24 0.067(6) 0.073(6) 0.049(6) -0.002(5) 0.017(5) -0.004(5)
C25 0.104(9) 0.116(9) 0.055(7) 0.005(8) -0.004(7) -0.018(6)
C26 0.074(8) 0.101(9) 0.093(9) -0.013(7) -0.007(7) -0.013(7)
C27 0.058(7) 0.092(8) 0.114(9) 0.006(6) -0.008(6) -0.028(7)
C28 0.058(6) 0.078(7) 0.070(6) -0.004(5) 0.005(6) -0.003(5)
C29 0.124(10) 0.209(14) 0.103(9) -0.013(9) 0.067(8) -0.035(9)
C30 0.121(8) 0.144(10) 0.078(7) 0.008(8) 0.049(7) -0.012(7)

loop_
_atom_type_symbol
_atom_type_description
_atom_type_scat_dispersion_real
_atom_type_scat_dispersion_imag
_atom_type_scat_source
C C 0.0033 0.0016 'International Tables Vol C Tables 4.2.6.8 and 6.1.1.4'
H H 0.0000 0.0000 'International Tables Vol C Tables 4.2.6.8 and 6.1.1.4'
Br Br -0.2901 2.4595 'International Tables Vol C Tables 4.2.6.8 and 6.1.1.4'
N N 0.0061 0.0033 'International Tables Vol C Tables 4.2.6.8 and 6.1.1.4'
O O 0.0106 0.0060 'International Tables Vol C Tables 4.2.6.8 and 6.1.1.4'

loop_
_geom_angle_atom_site_label_1
_geom_angle_atom_site_label_2
_geom_angle_atom_site_label_3
_geom_angle_site_symmetry_1
_geom_angle_site_symmetry_3
_geom_angle
_geom_angle_publ_flag
C7 N1 N2 . . 117.1(6) ?
C8 N2 N1 . . 118.7(6) ?
C8 N2 H2 . . 119(5) ?
N1 N2 H2 . . 122(5) ?
C21 N3 N4 . . 118.3(7) ?
C22 N4 N3 . . 116.2(6) ?
C22 N4 H4 . . 122(5) ?
N3 N4 H4 . . 122(5) ?
C2 O1 H1 . . 109.5 ?
C16 O3 H3 . . 109.5 ?
C6 C1 C2 . . 118.4(7) ?
C6 C1 C7 . . 119.3(8) ?
C2 C1 C7 . . 122.1(8) ?
O1 C2 C3 . . 118.3(8) ?
O1 C2 C1 . . 122.3(7) ?
C3 C2 C1 . . 119.4(8) ?
C4 C3 C2 . . 120.6(8) ?
C4 C3 Br1 . . 119.9(7) ?
C2 C3 Br1 . . 119.5(7) ?
C3 C4 C5 . . 119.8(8) ?
C3 C4 H4A . . 120.1 ?
C5 C4 H4A . . 120.1 ?
C6 C5 C4 . . 119.6(8) ?
C6 C5 Br2 . . 121.0(7) ?
C4 C5 Br2 . . 119.3(7) ?
C1 C6 C5 . . 122.1(8) ?
C1 C6 H6 . . 119.0 ?
C5 C6 H6 . . 119.0 ?
N1 C7 C1 . . 118.5(7) ?
N1 C7 H7 . . 120.8 ?
C1 C7 H7 . . 120.8 ?
O2 C8 N2 . . 119.5(7) ?
O2 C8 C9 . . 124.9(9) ?
N2 C8 C9 . . 115.6(8) ?
C14 C9 C10 . . 121.4(8) ?
C14 C9 C8 . . 118.9(9) ?
C10 C9 C8 . . 119.7(9) ?
C9 C10 C11 . . 116.3(10) ?
C9 C10 C29 . . 123.5(10) ?
C11 C10 C29 . . 120.1(11) ?
C12 C11 C10 . . 121.4(11) ?
C12 C11 H11 . . 119.3 ?
C10 C11 H11 . . 119.3 ?
C13 C12 C11 . . 121.6(11) ?
C13 C12 H12 . . 119.2 ?
C11 C12 H12 . . 119.2 ?
C12 C13 C14 . . 117.5(10) ?
C12 C13 H13 . . 121.2 ?
C14 C13 H13 . . 121.2 ?
C9 C14 C13 . . 121.7(9) ?
C9 C14 H14 . . 119.1 ?
C13 C14 H14 . . 119.1 ?
C20 C15 C16 . . 120.0(7) ?
C20 C15 C21 . . 119.2(7) ?
C16 C15 C21 . . 120.8(7) ?
O3 C16 C17 . . 119.1(8) ?
O3 C16 C15 . . 122.9(7) ?
C17 C16 C15 . . 118.0(8) ?
C18 C17 C16 . . 121.8(8) ?
C18 C17 Br3 . . 119.6(6) ?
C16 C17 Br3 . . 118.6(7) ?
C19 C18 C17 . . 118.5(7) ?
C19 C18 H18 . . 120.8 ?
C17 C18 H18 . . 120.8 ?
C20 C19 C18 . . 121.8(7) ?
C20 C19 Br4 . . 119.9(7) ?
C18 C19 Br4 . . 118.3(6) ?
C19 C20 C15 . . 119.7(7) ?
C19 C20 H20 . . 120.2 ?
C15 C20 H20 . . 120.2 ?
N3 C21 C15 . . 122.2(7) ?
N3 C21 H21 . . 118.9 ?
C15 C21 H21 . . 118.9 ?
O4 C22 N4 . . 122.5(8) ?
O4 C22 C23 . . 123.9(7) ?
N4 C22 C23 . . 113.6(8) ?
C28 C23 C24 . . 120.5(8) ?
C28 C23 C22 . . 120.2(7) ?
C24 C23 C22 . . 119.1(8) ?
C25 C24 C23 . . 117.6(9) ?
C25 C24 C30 . . 119.7(9) ?
C23 C24 C30 . . 122.6(8) ?
C26 C25 C24 . . 121.2(9) ?
C26 C25 H25 . . 119.4 ?
C24 C25 H25 . . 119.4 ?
C27 C26 C25 . . 121.4(10) ?
C27 C26 H26 . . 119.3 ?
C25 C26 H26 . . 119.3 ?
C26 C27 C28 . . 117.7(9) ?
C26 C27 H27 . . 121.1 ?
C28 C27 H27 . . 121.1 ?
C23 C28 C27 . . 121.6(9) ?
C23 C28 H28 . . 119.2 ?
C27 C28 H28 . . 119.2 ?
C10 C29 H29A . . 109.5 ?
C10 C29 H29B . . 109.5 ?
H29A C29 H29B . . 109.5 ?
C10 C29 H29C . . 109.5 ?
H29A C29 H29C . . 109.5 ?
H29B C29 H29C . . 109.5 ?
C24 C30 H30A . . 109.5 ?
C24 C30 H30B . . 109.5 ?
H30A C30 H30B . . 109.5 ?
C24 C30 H30C . . 109.5 ?
H30A C30 H30C . . 109.5 ?
H30B C30 H30C . . 109.5 ?

loop_
_geom_bond_atom_site_label_1
_geom_bond_atom_site_label_2
_geom_bond_site_symmetry_2
_geom_bond_distance
_geom_bond_publ_flag
Br1 C3 . 1.878(8) ?
Br2 C5 . 1.890(8) ?
Br3 C17 . 1.894(7) ?
Br4 C19 . 1.900(8) ?
N1 C7 . 1.280(8) ?
N1 N2 . 1.377(8) ?
N2 C8 . 1.364(10) ?
N2 H2 . 0.898(10) ?
N3 C21 . 1.263(8) ?
N3 N4 . 1.372(8) ?
N4 C22 . 1.355(9) ?
N4 H4 . 0.898(10) ?
O1 C2 . 1.348(8) ?
O1 H1 . 0.8200 ?
O2 C8 . 1.221(8) ?
O3 C16 . 1.345(8) ?
O3 H3 . 0.8200 ?
O4 C22 . 1.207(8) ?
C1 C6 . 1.375(9) ?
C1 C2 . 1.412(10) ?
C1 C7 . 1.457(9) ?
C2 C3 . 1.399(10) ?
C3 C4 . 1.377(10) ?
C4 C5 . 1.387(10) ?
C4 H4A . 0.9300 ?
C5 C6 . 1.378(9) ?
C6 H6 . 0.9300 ?
C7 H7 . 0.9300 ?
C8 C9 . 1.481(10) ?
C9 C14 . 1.363(10) ?
C9 C10 . 1.396(11) ?
C10 C11 . 1.411(13) ?
C10 C29 . 1.526(12) ?
C11 C12 . 1.377(14) ?
C11 H11 . 0.9300 ?
C12 C13 . 1.364(13) ?
C12 H12 . 0.9300 ?
C13 C14 . 1.402(11) ?
C13 H13 . 0.9300 ?
C14 H14 . 0.9300 ?
C15 C20 . 1.391(9) ?
C15 C16 . 1.402(10) ?
C15 C21 . 1.457(9) ?
C16 C17 . 1.396(10) ?
C17 C18 . 1.382(10) ?
C18 C19 . 1.371(10) ?
C18 H18 . 0.9300 ?
C19 C20 . 1.370(9) ?
C20 H20 . 0.9300 ?
C21 H21 . 0.9300 ?
C22 C23 . 1.507(10) ?
C23 C28 . 1.375(10) ?
C23 C24 . 1.400(10) ?
C24 C25 . 1.384(11) ?
C24 C30 . 1.508(11) ?
C25 C26 . 1.378(12) ?
C25 H25 . 0.9300 ?
C26 C27 . 1.376(12) ?
C26 H26 . 0.9300 ?
C27 C28 . 1.386(11) ?
C27 H27 . 0.9300 ?
C28 H28 . 0.9300 ?
C29 H29A . 0.9600 ?
C29 H29B . 0.9600 ?
C29 H29C . 0.9600 ?
C30 H30A . 0.9600 ?
C30 H30B . 0.9600 ?
C30 H30C . 0.9600 ?

loop_
_geom_hbond_atom_site_label_D
_geom_hbond_atom_site_label_H
_geom_hbond_atom_site_label_A
_geom_hbond_site_symmetry_A
_geom_hbond_distance_DH
_geom_hbond_distance_HA
_geom_hbond_distance_DA
_geom_hbond_angle_DHA
N2 H2 O4 1_545 0.898(10) 1.851(17) 2.743(8) 172(7)
N4 H4 O2 . 0.898(10) 1.921(15) 2.815(8) 174(7)
O3 H3 N3 . 0.82 1.90 2.624(8) 145.9
O1 H1 N1 . 0.82 1.87 2.584(8) 145.4
